data_7236650
loop_
_publ_author_name
'Ju, Dianxing'
'Zhao, Tianyu'
'Yangyang, Dang'
'Zhang, Guodong'
'Hu, Xiaobo'
'Cui, Deliang'
'Tao, Xutang'

_publ_section_title
;
 Gas induced conversion of hybrid perovskite single crystal to single
 crystal for great enhancement of their photoelectric properties
;
_journal_issue 41
_journal_name_full 'Journal of Materials Chemistry A'
_journal_page_first 21919
_journal_paper_doi 10.1039/C7TA07413A
_journal_volume 5
_journal_year 2017
_chemical_formula_sum 'C2 H6 I3 N Pb'
_chemical_formula_weight 631.93
_space_group_IT_number 194
_space_group_name_Hall '-P 6c 2c'
_space_group_name_H-M_alt 'P 63/m m c'
_symmetry_cell_setting hexagonal
_symmetry_space_group_name_H-M 'P 63/m m c'
_atom_sites_solution_hydrogens none
_atom_sites_solution_primary direct
_atom_sites_solution_secondary difmap
_audit_creation_method SHELXL-97
_audit_update_record
;
2017-08-22 deposited with the CCDC.
2017-09-28 downloaded from the CCDC.
;
_cell_angle_alpha 90.00
_cell_angle_beta 90.00
_cell_angle_gamma 120.00
_cell_formula_units_Z 2
_cell_length_a 8.7490(12)
_cell_length_b 8.7490(12)
_cell_length_c 8.2061(11)
_cell_measurement_reflns_used 3141
_cell_measurement_temperature 296(2)
_cell_measurement_theta_max 27.61
_cell_measurement_theta_min 2.69
_cell_volume 543.98(13)
_computing_cell_refinement 'Bruker SAINT'
_computing_data_collection 'Bruker APEX2'
_computing_data_reduction 'Bruker SAINT'
_computing_molecular_graphics 'Bruker SHELXTL'
_computing_publication_material 'Bruker SHELXTL'
_computing_structure_refinement 'SHELXL-97 (Sheldrick, 1997)'
_computing_structure_solution 'SHELXS-97 (Sheldrick, 1990)'
_diffrn_ambient_temperature 296(2)
_diffrn_measured_fraction_theta_full 1.000
_diffrn_measured_fraction_theta_max 1.000
_diffrn_measurement_device_type 'Bruker APEX-II CCD'
_diffrn_radiation_monochromator graphite
_diffrn_radiation_source 'fine-focus sealed tube'
_diffrn_radiation_type MoK\a
_diffrn_radiation_wavelength 0.71073
_diffrn_reflns_av_R_equivalents 0.0391
_diffrn_reflns_av_sigmaI/netI 0.0167
_diffrn_reflns_limit_h_max 10
_diffrn_reflns_limit_h_min -10
_diffrn_reflns_limit_k_max 10
_diffrn_reflns_limit_k_min -10
_diffrn_reflns_limit_l_max 9
_diffrn_reflns_limit_l_min -9
_diffrn_reflns_number 4989
_diffrn_reflns_theta_full 24.97
_diffrn_reflns_theta_max 24.97
_diffrn_reflns_theta_min 2.69
_exptl_absorpt_coefficient_mu 23.947
_exptl_absorpt_correction_T_max 0.0968
_exptl_absorpt_correction_T_min 0.0154
_exptl_absorpt_correction_type multi-scan
_exptl_absorpt_process_details sadabs
_exptl_crystal_colour black
_exptl_crystal_density_diffrn 3.821
_exptl_crystal_density_method 'not measured'
_exptl_crystal_description block
_exptl_crystal_F_000 520
_exptl_crystal_size_max 0.69
_exptl_crystal_size_mid 0.14
_exptl_crystal_size_min 0.12
_refine_diff_density_max 1.068
_refine_diff_density_min -0.677
_refine_diff_density_rms 0.133
_refine_ls_extinction_coef 0.0017(6)
_refine_ls_extinction_expression Fc^*^=kFc[1+0.001xFc^2^\l^3^/sin(2\q)]^-1/4^
_refine_ls_extinction_method SHELXL
_refine_ls_goodness_of_fit_ref 1.100
_refine_ls_hydrogen_treatment constr
_refine_ls_matrix_type full
_refine_ls_number_parameters 15
_refine_ls_number_reflns 212
_refine_ls_number_restraints 0
_refine_ls_restrained_S_all 1.100
_refine_ls_R_factor_all 0.0249
_refine_ls_R_factor_gt 0.0244
_refine_ls_shift/su_max 0.000
_refine_ls_shift/su_mean 0.000
_refine_ls_structure_factor_coef Fsqd
_refine_ls_weighting_details 'calc w=1/[\s^2^(Fo^2^)+(0.0380P)^2^+3.0548P] where P=(Fo^2^+2Fc^2^)/3'
_refine_ls_weighting_scheme calc
_refine_ls_wR_factor_gt 0.0688
_refine_ls_wR_factor_ref 0.0692
_reflns_number_gt 205
_reflns_number_total 212
_reflns_threshold_expression >2sigma(I)
_cod_data_source_file c7ta07413a2.cif
_cod_data_source_block x1
_cod_depositor_comments
;
The following automatic conversions were performed:

data item '_symmetry_cell_setting' value 'Hexagonal' was changed to
'hexagonal' in accordance with the
/home/saulius/struct/COD-crude-data/automatic-downloads/DataCite-retrospective/RSC/depositions/lib/dictionaries/cif_core.dic
dictionary named 'cif_core.dic' version 2.4.2 last updated on
2011-04-26.

Automatic conversion script
Id: cif_fix_values 6909 2019-04-08 15:41:33Z antanas 
;
_cod_original_sg_symbol_H-M P63/mmc
_cod_database_code 7236650

loop_
_symmetry_equiv_pos_as_xyz
'x, y, z'
'-y, x-y, z'
'-x+y, -x, z'
'-x, -y, z+1/2'
'y, -x+y, z+1/2'
'x-y, x, z+1/2'
'y, x, -z'
'x-y, -y, -z'
'-x, -x+y, -z'
'-y, -x, -z+1/2'
'-x+y, y, -z+1/2'
'x, x-y, -z+1/2'
'-x, -y, -z'
'y, -x+y, -z'
'x-y, x, -z'
'x, y, -z-1/2'
'-y, x-y, -z-1/2'
'-x+y, -x, -z-1/2'
'-y, -x, z'
'-x+y, y, z'
'x, x-y, z'
'y, x, z-1/2'
'x-y, -y, z-1/2'
'-x, -x+y, z-1/2'

loop_
_atom_site_label
_atom_site_type_symbol
_atom_site_fract_x
_atom_site_fract_y
_atom_site_fract_z
_atom_site_U_iso_or_equiv
_atom_site_adp_type
_atom_site_occupancy
_atom_site_symmetry_multiplicity
_atom_site_calc_flag
_atom_site_refinement_flags
Pb01 Pb 0.0000 0.0000 0.5000 0.0423(4) Uani 1 12 d S
I002 I 0.16454(6) 0.32908(13) 0.7500 0.0794(5) Uani 1 4 d S
C1 C 0.3333 0.6667 0.111(4) 0.158(17) Uani 1 6 d S
N2 N 0.242(7) 0.621(4) 0.2500 0.15(3) Uani 0.33 4 d SP

loop_
_atom_site_aniso_label
_atom_site_aniso_U_11
_atom_site_aniso_U_22
_atom_site_aniso_U_33
_atom_site_aniso_U_23
_atom_site_aniso_U_13
_atom_site_aniso_U_12
Pb01 0.0405(4) 0.0405(4) 0.0458(6) 0.000 0.000 0.0202(2)
I002 0.0924(8) 0.0345(6) 0.0919(9) 0.000 0.000 0.0173(3)
C1 0.20(3) 0.20(3) 0.069(17) 0.000 0.000 0.101(14)
N2 0.05(3) 0.14(4) 0.23(8) 0.000 0.000 0.023(13)

loop_
_atom_type_symbol
_atom_type_description
_atom_type_scat_dispersion_real
_atom_type_scat_dispersion_imag
_atom_type_scat_source
C C 0.0033 0.0016 'International Tables Vol C Tables 4.2.6.8 and 6.1.1.4'
H H 0.0000 0.0000 'International Tables Vol C Tables 4.2.6.8 and 6.1.1.4'
N N 0.0061 0.0033 'International Tables Vol C Tables 4.2.6.8 and 6.1.1.4'
I I -0.4742 1.8119 'International Tables Vol C Tables 4.2.6.8 and 6.1.1.4'
Pb Pb -3.3944 10.1111 'International Tables Vol C Tables 4.2.6.8 and 6.1.1.4'

loop_
_geom_angle_atom_site_label_1
_geom_angle_atom_site_label_2
_geom_angle_atom_site_label_3
_geom_angle
_geom_angle_site_symmetry_1
_geom_angle_site_symmetry_3
I002 Pb01 I002 83.943(18) 13_556 14_556
I002 Pb01 I002 180.0 13_556 .
I002 Pb01 I002 96.057(18) 14_556 .
I002 Pb01 I002 96.057(18) 13_556 2
I002 Pb01 I002 180.0 14_556 2
I002 Pb01 I002 83.942(18) . 2
I002 Pb01 I002 83.943(18) 13_556 15_556
I002 Pb01 I002 83.943(18) 14_556 15_556
I002 Pb01 I002 96.057(18) . 15_556
I002 Pb01 I002 96.058(18) 2 15_556
I002 Pb01 I002 96.058(18) 13_556 3
I002 Pb01 I002 96.058(18) 14_556 3
I002 Pb01 I002 83.942(18) . 3
I002 Pb01 I002 83.942(18) 2 3
I002 Pb01 I002 180.0 15_556 3
Pb01 I002 Pb01 78.89(2) . 4
N2 C1 N2 54(4) . 3_565
N2 C1 N2 54(4) . 2_665
N2 C1 N2 54(4) 3_565 2_665
N2 N2 N2 60.000(11) 2_665 3_565
N2 N2 C1 63.2(18) 2_665 .
N2 N2 C1 63.2(18) 3_565 .
N2 N2 C1 63.2(18) 2_665 16_556
N2 N2 C1 63.2(18) 3_565 16_556
C1 N2 C1 117(4) . 16_556

loop_
_geom_bond_atom_site_label_1
_geom_bond_atom_site_label_2
_geom_bond_distance
_geom_bond_site_symmetry_2
Pb01 I002 3.2289(8) 13_556
Pb01 I002 3.2289(8) 14_556
Pb01 I002 3.2289(8) .
Pb01 I002 3.2289(8) 2
Pb01 I002 3.2289(8) 15_556
Pb01 I002 3.2289(8) 3
I002 Pb01 3.2289(8) 4
C1 N2 1.34(4) .
C1 N2 1.34(4) 3_565
C1 N2 1.34(4) 2_665
N2 N2 1.20(9) 2_665
N2 N2 1.20(9) 3_565
N2 C1 1.34(4) 16_556
